data_7107935
loop_
_publ_author_name
'Jiong-Peng Zhao'
'Qian Yang'
'Zhong-Yi Liu'
'Ran Zhao'
'Bo-Wen Hu'
'Miao Du'
'Ze Chang'
'Xian-He Bu'

_publ_section_title
;
 A unique substituted Co(II)-formate coordination framework exhibits weak
 ferromagnetic single-chain-magnet like behavior
;
_journal_name_full Chem.Commun.
_journal_page_first 6568
_journal_paper_doi 10.1039/c2cc31204b
_journal_volume 48
_journal_year 2012
_chemical_formula_sum 'C46 H48 Co8 N6 O27'
_chemical_formula_weight 1588.34
_chemical_name_systematic
;
?
;
_space_group_IT_number 135
_symmetry_cell_setting tetragonal
_symmetry_space_group_name_Hall '-P 4c 2ab'
_symmetry_space_group_name_H-M 'P 42/m b c'
_atom_sites_solution_hydrogens geom
_atom_sites_solution_primary direct
_atom_sites_solution_secondary difmap
_audit_creation_method SHELXL-97
_cell_angle_alpha 90.00
_cell_angle_beta 90.00
_cell_angle_gamma 90.00
_cell_formula_units_Z 4
_cell_length_a 19.244(3)
_cell_length_b 19.244(3)
_cell_length_c 16.406(3)
_cell_measurement_reflns_used 45173
_cell_measurement_temperature 293(2)
_cell_measurement_theta_max 27.5
_cell_measurement_theta_min 3.0
_cell_volume 6075.7(17)
_computing_structure_refinement 'SHELXL-97 (Sheldrick, 1997)'
_computing_structure_solution 'SHELXS-97 (Sheldrick, 1990)'
_diffrn_ambient_temperature 293(2)
_diffrn_measured_fraction_theta_full 0.997
_diffrn_measured_fraction_theta_max 0.997
_diffrn_measurement_device_type SCX-MINI
_diffrn_measurement_method '\w scans'
_diffrn_radiation_monochromator graphite
_diffrn_radiation_source 'fine-focus sealed tube'
_diffrn_radiation_type MoK\a
_diffrn_radiation_wavelength 0.71073
_diffrn_reflns_av_R_equivalents 0.1379
_diffrn_reflns_av_sigmaI/netI 0.0455
_diffrn_reflns_limit_h_max 22
_diffrn_reflns_limit_h_min -22
_diffrn_reflns_limit_k_max 22
_diffrn_reflns_limit_k_min -22
_diffrn_reflns_limit_l_max 19
_diffrn_reflns_limit_l_min -19
_diffrn_reflns_number 47666
_diffrn_reflns_theta_full 25.01
_diffrn_reflns_theta_max 25.01
_diffrn_reflns_theta_min 2.99
_exptl_absorpt_coefficient_mu 2.214
_exptl_absorpt_correction_type none
_exptl_crystal_colour red
_exptl_crystal_density_diffrn 1.736
_exptl_crystal_density_meas ?
_exptl_crystal_density_method 'not measured'
_exptl_crystal_description block
_exptl_crystal_F_000 3192
_exptl_crystal_size_max 0.2
_exptl_crystal_size_mid 0.2
_exptl_crystal_size_min 0.18
_refine_diff_density_max 0.855
_refine_diff_density_min -0.946
_refine_diff_density_rms 0.130
_refine_ls_extinction_method none
_refine_ls_goodness_of_fit_ref 1.352
_refine_ls_hydrogen_treatment constr
_refine_ls_matrix_type full
_refine_ls_number_parameters 217
_refine_ls_number_reflns 2780
_refine_ls_number_restraints 94
_refine_ls_restrained_S_all 1.332
_refine_ls_R_factor_all 0.1054
_refine_ls_R_factor_gt 0.0872
_refine_ls_shift/su_max 0.000
_refine_ls_shift/su_mean 0.000
_refine_ls_structure_factor_coef Fsqd
_refine_ls_weighting_details 'calc w=1/[\s^2^(Fo^2^)+(0.0552P)^2^+38.8967P] where P=(Fo^2^+2Fc^2^)/3'
_refine_ls_weighting_scheme calc
_refine_ls_wR_factor_gt 0.1693
_refine_ls_wR_factor_ref 0.1764
_reflns_number_gt 2413
_reflns_number_total 2780
_reflns_threshold_expression >2sigma(I)
_cod_data_source_file c2cc31204b.txt
_cod_data_source_block 1
_cod_depositor_comments
;
The following automatic conversions were performed:

'_exptl_crystal_density_meas' value 'none' was changed to '?' - the
value is perceived as not measured.

Automatic conversion script
Id: cif_fix_values 3008 2015-01-20 13:52:24Z robertas 
;
_cod_original_cell_volume 6076.1(17)
_cod_original_sg_symbol_H-M P4(2)/mbc
_cod_database_code 7107935

loop_
_symmetry_equiv_pos_as_xyz
'x, y, z'
'-x, -y, z'
'-y, x, z+1/2'
'y, -x, z+1/2'
'-x+1/2, y+1/2, -z'
'x+1/2, -y+1/2, -z'
'y+1/2, x+1/2, -z+1/2'
'-y+1/2, -x+1/2, -z+1/2'
'-x, -y, -z'
'x, y, -z'
'y, -x, -z-1/2'
'-y, x, -z-1/2'
'x-1/2, -y-1/2, z'
'-x-1/2, y-1/2, z'
'-y-1/2, -x-1/2, z-1/2'
'y-1/2, x-1/2, z-1/2'

loop_
_atom_site_label
_atom_site_type_symbol
_atom_site_fract_x
_atom_site_fract_y
_atom_site_fract_z
_atom_site_U_iso_or_equiv
_atom_site_adp_type
_atom_site_occupancy
_atom_site_symmetry_multiplicity
_atom_site_calc_flag
_atom_site_refinement_flags
_atom_site_disorder_assembly
_atom_site_disorder_group
Co1 Co 0.27806(5) 0.91793(5) 0.89704(6) 0.0165(3) Uani 1 1 d . . .
Co2 Co 0.41514(5) 0.99674(5) 0.81139(6) 0.0151(3) Uani 1 1 d . . .
O1 O 0.2394(3) 1.0070(3) 0.8395(3) 0.0229(12) Uani 1 1 d . . .
O2 O 0.3344(3) 1.0656(3) 0.7989(3) 0.0224(13) Uani 1 1 d . . .
O4 O 0.3464(3) 0.9099(3) 0.7928(3) 0.0182(12) Uani 1 1 d . . .
O5 O 0.3756(3) 0.9773(3) 0.9321(3) 0.0209(12) Uani 1 1 d . . .
O6 O 0.2284(4) 0.9348(4) 1.0000 0.0221(18) Uani 1 2 d S . .
N1 N 0.1426(3) 1.1982(3) 0.6646(4) 0.0238(15) Uani 1 1 d . . .
C1 C 0.2699(4) 1.0541(4) 0.8017(5) 0.0174(17) Uani 1 1 d . . .
C2 C 0.2248(4) 1.1049(4) 0.7544(5) 0.0195(17) Uani 1 1 d . . .
C3 C 0.1540(5) 1.1093(5) 0.7669(6) 0.040(2) Uani 1 1 d . . .
H3A H 0.1324 1.0810 0.8052 0.048 Uiso 1 1 calc R . .
C4 C 0.1158(5) 1.1563(5) 0.7221(6) 0.043(3) Uani 1 1 d . . .
H4A H 0.0683 1.1591 0.7323 0.052 Uiso 1 1 calc R . .
C5 C 0.2105(4) 1.1917(5) 0.6523(5) 0.032(2) Uani 1 1 d . . .
H5A H 0.2306 1.2193 0.6122 0.038 Uiso 1 1 calc R . .
C6 C 0.2530(4) 1.1471(5) 0.6946(5) 0.030(2) Uani 1 1 d . . .
H6A H 0.3003 1.1452 0.6831 0.037 Uiso 1 1 calc R . .
C7 C 0.3453(5) 0.8027(5) 1.0000 0.020(2) Uani 1 2 d SD . .
C13 C 0.3573(4) 0.8573(4) 0.7500 0.016(2) Uani 1 2 d S . .
H13A H 0.3232 0.8232 0.7500 0.020 Uiso 1 2 calc SR . .
C14 C 0.3993(5) 0.9944(6) 1.0000 0.017(2) Uani 1 2 d S . .
H14A H 0.4385 1.0227 1.0000 0.021 Uiso 1 2 calc SR . .
C15 C 0.1559(10) 0.9552(13) 1.0000 0.094(7) Uani 1 2 d S . .
H15A H 0.1290 0.9210 0.9714 0.141 Uiso 0.50 1 calc PR . .
H15B H 0.1510 0.9994 0.9735 0.141 Uiso 0.50 1 calc PR . .
H15C H 0.1396 0.9587 1.0552 0.141 Uiso 0.50 1 calc PR . .
O7 O 0.4325(2) 1.0029(3) 0.6836(3) 0.0156(11) Uani 1 1 d . . .
C16 C 0.3747(4) 1.0042(4) 0.6303(5) 0.0269(19) Uani 1 1 d . . .
H16A H 0.3812 0.9704 0.5879 0.040 Uiso 1 1 calc R . .
H16B H 0.3705 1.0496 0.6065 0.040 Uiso 1 1 calc R . .
H16C H 0.3332 0.9935 0.6602 0.040 Uiso 1 1 calc R . .
O3 O 0.3291(3) 0.8266(3) 0.9320(3) 0.0267(13) Uani 1 1 d D A .
C8 C 0.3960(8) 0.7430(7) 0.9997(11) 0.053(6) Uani 0.712(15) 2 d SPGDU A -1
C9 C 0.4281(11) 0.7230(10) 0.9275(15) 0.044(5) Uani 0.356(7) 1 d PGDU A -1
H9A H 0.4186 0.7468 0.8794 0.053 Uiso 0.356(7) 1 calc PR A -1
C10 C 0.4743(11) 0.6675(11) 0.927(2) 0.087(8) Uani 0.356(7) 1 d PGDU A -1
H10A H 0.4958 0.6541 0.8788 0.104 Uiso 0.356(7) 1 calc PR A -1
N2 N 0.4884(9) 0.6319(8) 0.999(3) 0.111(9) Uani 0.712(15) 2 d SPGDU A -1
C11 C 0.4563(12) 0.6519(10) 1.071(2) 0.087(8) Uani 0.356(7) 1 d PGDU A -1
H11A H 0.4658 0.6281 1.1193 0.104 Uiso 0.356(7) 1 calc PR A -1
C12 C 0.4101(11) 0.7074(10) 1.0716(15) 0.044(5) Uani 0.356(7) 1 d PGDU A -1
H12A H 0.3886 0.7208 1.1199 0.053 Uiso 0.356(7) 1 calc PR A -1
C8' C 0.3754(18) 0.7305(9) 0.996(4) 0.053(6) Uani 0.144(7) 1 d PGDU A -2
C9' C 0.4404(16) 0.7199(15) 0.961(3) 0.044(5) Uani 0.144(7) 1 d PGDU A -2
H9'A H 0.4644 0.7570 0.9382 0.053 Uiso 0.144(7) 1 calc PR A -2
C10' C 0.470(2) 0.6538(18) 0.961(4) 0.087(8) Uani 0.144(7) 1 d PGU A -2
H10B H 0.5132 0.6467 0.9378 0.104 Uiso 0.144(7) 1 calc PR A -2
N2' N 0.434(3) 0.5984(14) 0.995(5) 0.111(9) Uani 0.144(7) 1 d PGU A -2
C11' C 0.369(3) 0.6090(8) 1.030(4) 0.087(8) Uani 0.144(7) 1 d PGU A -2
H11B H 0.3448 0.5719 1.0530 0.104 Uiso 0.144(7) 1 calc PR A -2
C12' C 0.340(2) 0.6750(8) 1.030(3) 0.044(5) Uani 0.144(7) 1 d PGDU A -2
H12B H 0.2960 0.6821 1.0534 0.053 Uiso 0.144(7) 1 calc PR A -2
O1W O 0.0000 1.0000 0.0000 0.135(9) Uani 1 4 d SU . .

loop_
_atom_site_aniso_label
_atom_site_aniso_U_11
_atom_site_aniso_U_22
_atom_site_aniso_U_33
_atom_site_aniso_U_23
_atom_site_aniso_U_13
_atom_site_aniso_U_12
Co1 0.0160(5) 0.0175(6) 0.0159(5) 0.0001(4) 0.0005(4) -0.0008(4)
Co2 0.0135(5) 0.0166(5) 0.0152(5) -0.0001(4) 0.0010(4) 0.0004(4)
O1 0.019(3) 0.021(3) 0.029(3) 0.010(3) -0.003(2) -0.003(2)
O2 0.013(3) 0.020(3) 0.035(3) 0.007(2) 0.003(2) 0.003(2)
O4 0.020(3) 0.022(3) 0.012(3) -0.007(2) 0.002(2) 0.000(2)
O5 0.019(3) 0.032(3) 0.011(3) 0.001(2) 0.001(2) -0.006(2)
O6 0.015(4) 0.035(5) 0.017(4) 0.000 0.000 0.002(3)
N1 0.021(4) 0.023(4) 0.027(4) 0.004(3) -0.004(3) 0.005(3)
C1 0.019(4) 0.015(4) 0.018(4) 0.003(3) 0.001(3) 0.002(3)
C2 0.022(4) 0.017(4) 0.020(4) -0.001(3) -0.007(3) 0.003(3)
C3 0.023(5) 0.050(6) 0.046(6) 0.032(5) 0.001(4) 0.002(4)
C4 0.019(5) 0.056(7) 0.054(6) 0.032(6) 0.001(4) 0.000(4)
C5 0.022(5) 0.036(5) 0.038(5) 0.015(4) 0.010(4) 0.006(4)
C6 0.018(4) 0.037(5) 0.037(5) 0.010(4) 0.009(4) 0.010(4)
C7 0.025(6) 0.011(5) 0.024(7) 0.000 0.000 0.005(5)
C13 0.016(3) 0.016(3) 0.017(5) 0.002(3) -0.002(3) -0.006(4)
C14 0.014(5) 0.020(6) 0.019(5) 0.000 0.000 -0.003(5)
C15 0.079(15) 0.13(2) 0.072(14) 0.000 0.000 0.003(14)
O7 0.014(3) 0.018(3) 0.014(2) 0.001(2) -0.001(2) 0.003(2)
C16 0.023(5) 0.031(5) 0.027(4) 0.000(4) -0.002(4) 0.000(4)
O3 0.028(3) 0.025(3) 0.027(3) 0.001(3) -0.001(3) 0.006(2)
C8 0.053(8) 0.056(8) 0.052(7) 0.000(7) 0.000(7) 0.001(6)
C9 0.044(7) 0.042(6) 0.046(6) 0.002(5) 0.003(5) 0.002(5)
C10 0.089(9) 0.086(9) 0.085(9) 0.001(5) 0.002(5) 0.007(5)
N2 0.112(11) 0.109(11) 0.111(11) 0.000(7) 0.000(7) 0.010(7)
C11 0.089(9) 0.086(9) 0.085(9) 0.001(5) 0.002(5) 0.007(5)
C12 0.044(7) 0.042(6) 0.046(6) 0.002(5) 0.003(5) 0.002(5)
C8' 0.053(8) 0.056(8) 0.052(7) 0.000(7) 0.000(7) 0.001(6)
C9' 0.044(7) 0.042(6) 0.046(6) 0.002(5) 0.003(5) 0.002(5)
C10' 0.089(9) 0.086(9) 0.085(9) 0.001(5) 0.002(5) 0.007(5)
N2' 0.112(11) 0.109(11) 0.111(11) 0.000(7) 0.000(7) 0.010(7)
C11' 0.089(9) 0.086(9) 0.085(9) 0.001(5) 0.002(5) 0.007(5)
C12' 0.044(7) 0.042(6) 0.046(6) 0.002(5) 0.003(5) 0.002(5)
O1W 0.137(12) 0.122(12) 0.144(12) 0.000 0.000 -0.019(9)

loop_
_atom_type_symbol
_atom_type_description
_atom_type_scat_dispersion_real
_atom_type_scat_dispersion_imag
_atom_type_scat_source
C C 0.0033 0.0016 'International Tables Vol C Tables 4.2.6.8 and 6.1.1.4'
H H 0.0000 0.0000 'International Tables Vol C Tables 4.2.6.8 and 6.1.1.4'
N N 0.0061 0.0033 'International Tables Vol C Tables 4.2.6.8 and 6.1.1.4'
O O 0.0106 0.0060 'International Tables Vol C Tables 4.2.6.8 and 6.1.1.4'
Co Co 0.3494 0.9721 'International Tables Vol C Tables 4.2.6.8 and 6.1.1.4'

loop_
_geom_angle_atom_site_label_1
_geom_angle_atom_site_label_2
_geom_angle_atom_site_label_3
_geom_angle
_geom_angle_site_symmetry_1
_geom_angle_site_symmetry_3
O6 Co1 O1 94.6(3) . .
O6 Co1 O3 97.5(3) . .
O1 Co1 O3 167.8(2) . .
O6 Co1 O4 170.4(3) . .
O1 Co1 O4 85.3(2) . .
O3 Co1 O4 82.6(2) . .
O6 Co1 N1 98.3(3) . 11_467
O1 Co1 N1 88.7(2) . 11_467
O3 Co1 N1 90.5(2) . 11_467
O4 Co1 N1 91.4(2) . 11_467
O6 Co1 O5 95.8(2) . .
O1 Co1 O5 89.8(2) . .
O3 Co1 O5 88.0(2) . .
O4 Co1 O5 74.56(18) . .
N1 Co1 O5 165.9(2) 11_467 .
O2 Co2 O7 98.9(2) . 8_666
O2 Co2 O7 174.5(2) . 7_456
O7 Co2 O7 76.9(2) 8_666 7_456
O2 Co2 O7 89.1(2) . .
O7 Co2 O7 83.3(2) 8_666 .
O7 Co2 O7 86.81(19) 7_456 .
O2 Co2 O4 91.3(2) . .
O7 Co2 O4 167.71(19) 8_666 .
O7 Co2 O4 92.45(19) 7_456 .
O7 Co2 O4 90.02(19) . .
O2 Co2 O5 86.3(2) . .
O7 Co2 O5 110.17(19) 8_666 .
O7 Co2 O5 98.43(19) 7_456 .
O7 Co2 O5 166.30(19) . .
O4 Co2 O5 77.18(19) . .
O2 Co2 Co2 131.90(16) . 7_456
O7 Co2 Co2 88.39(13) 8_666 7_456
O7 Co2 Co2 45.14(13) 7_456 7_456
O7 Co2 Co2 44.30(13) . 7_456
O4 Co2 Co2 79.65(13) . 7_456
O5 Co2 Co2 135.37(15) . 7_456
C1 O1 Co1 130.8(5) . .
C1 O2 Co2 128.9(5) . .
C13 O4 Co2 127.2(5) . .
C13 O4 Co1 127.2(5) . .
Co2 O4 Co1 101.9(2) . .
C14 O5 Co2 130.2(5) . .
C14 O5 Co1 131.3(5) . .
Co2 O5 Co1 98.4(2) . .
C15 O6 Co1 120.81(19) . 10_557
C15 O6 Co1 120.81(19) . .
Co1 O6 Co1 118.3(4) 10_557 .
C5 N1 C4 115.4(7) . .
C5 N1 Co1 121.4(6) . 12_667
C4 N1 Co1 122.9(6) . 12_667
O1 C1 O2 127.6(7) . .
O1 C1 C2 116.9(7) . .
O2 C1 C2 115.5(6) . .
C3 C2 C6 117.1(7) . .
C3 C2 C1 121.9(7) . .
C6 C2 C1 120.9(7) . .
C4 C3 C2 119.3(8) . .
C4 C3 H3A 120.4 . .
C2 C3 H3A 120.4 . .
N1 C4 C3 124.2(8) . .
N1 C4 H4A 117.9 . .
C3 C4 H4A 117.9 . .
N1 C5 C6 124.6(8) . .
N1 C5 H5A 117.7 . .
C6 C5 H5A 117.7 . .
C5 C6 C2 119.4(8) . .
C5 C6 H6A 120.3 . .
C2 C6 H6A 120.3 . .
O3 C7 O3 127.0(8) . 10_557
O3 C7 C8 116.1(8) . .
O3 C7 C8 116.5(8) 10_557 .
O3 C7 C8' 113(2) . .
O3 C7 C8' 118(2) 10_557 .
C8 C7 C8' 17.9(18) . .
O3 C7 C8' 118(2) . 10_557
O3 C7 C8' 113(2) 10_557 10_557
C8 C7 C8' 17.9(18) . 10_557
C8' C7 C8' 5(4) . 10_557
O4 C13 O4 126.1(10) . 7_456
O4 C13 H13A 116.9 . .
O4 C13 H13A 116.9 7_456 .
O5 C14 O5 126.4(10) . 10_557
O5 C14 H14A 116.8 . .
O5 C14 H14A 116.8 10_557 .
O6 C15 H15A 109.5 . .
O6 C15 H15B 109.5 . .
H15A C15 H15B 109.5 . .
O6 C15 H15C 109.5 . .
H15A C15 H15C 109.5 . .
H15B C15 H15C 109.5 . .
C16 O7 Co2 121.5(5) . 8_666
C16 O7 Co2 120.2(5) . 7_456
Co2 O7 Co2 102.9(2) 8_666 7_456
C16 O7 Co2 119.2(4) . .
Co2 O7 Co2 96.1(2) 8_666 .
Co2 O7 Co2 90.56(19) 7_456 .
O7 C16 H16A 109.5 . .
O7 C16 H16B 109.5 . .
H16A C16 H16B 109.5 . .
O7 C16 H16C 109.5 . .
H16A C16 H16C 109.5 . .
H16B C16 H16C 109.5 . .
C7 O3 Co1 132.3(5) . .
C9 C8 C12 120.0 . .
C9 C8 C7 120.1(4) . .
C12 C8 C7 119.9(4) . .
C8 C9 C10 120.0 . .
C8 C9 H9A 120.0 . .
C10 C9 H9A 120.0 . .
N2 C10 C9 120.0 . .
N2 C10 H10A 120.0 . .
C9 C10 H10A 120.0 . .
C10 N2 C11 120.0 . .
C12 C11 N2 120.0 . .
C12 C11 H11A 120.0 . .
N2 C11 H11A 120.0 . .
C11 C12 C8 120.0 . .
C11 C12 H12A 120.0 . .
C8 C12 H12A 120.0 . .
C9' C8' C12' 120.0 . .
C9' C8' C7 120.0(4) . .
C12' C8' C7 120.0(4) . .
C8' C9' C10' 120.0 . .
C8' C9' H9'A 120.0 . .
C10' C9' H9'A 120.0 . .
N2' C10' C9' 120.0 . .
N2' C10' H10B 120.0 . .
C9' C10' H10B 120.0 . .
C10' N2' C11' 120.0 . .
C12' C11' N2' 120.0 . .
C12' C11' H11B 120.0 . .
N2' C11' H11B 120.0 . .
C11' C12' C8' 120.0 . .
C11' C12' H12B 120.0 . .
C8' C12' H12B 120.0 . .

loop_
_geom_bond_atom_site_label_1
_geom_bond_atom_site_label_2
_geom_bond_distance
_geom_bond_site_symmetry_2
Co1 O6 1.968(4) .
Co1 O1 2.094(5) .
Co1 O3 2.094(5) .
Co1 O4 2.162(5) .
Co1 N1 2.178(6) 11_467
Co1 O5 2.271(5) .
Co2 O2 2.053(5) .
Co2 O7 2.086(5) 8_666
Co2 O7 2.094(5) 7_456
Co2 O7 2.126(5) .
Co2 O4 2.153(5) .
Co2 O5 2.154(5) .
Co2 Co2 2.998(2) 7_456
O1 C1 1.245(9) .
O2 C1 1.261(9) .
O4 C13 1.250(7) .
O5 C14 1.248(7) .
O6 C15 1.45(2) .
O6 Co1 1.968(4) 10_557
N1 C5 1.327(10) .
N1 C4 1.344(11) .
N1 Co1 2.178(6) 12_667
C1 C2 1.521(10) .
C2 C3 1.379(12) .
C2 C6 1.385(11) .
C3 C4 1.378(12) .
C3 H3A 0.9300 .
C4 H4A 0.9300 .
C5 C6 1.374(11) .
C5 H5A 0.9300 .
C6 H6A 0.9300 .
C7 O3 1.246(5) .
C7 O3 1.246(5) 10_557
C7 C8 1.508(6) .
C7 C8' 1.507(7) .
C7 C8' 1.507(7) 10_557
C13 O4 1.250(7) 7_456
C13 H13A 0.9300 .
C14 O5 1.248(7) 10_557
C14 H14A 0.9300 .
C15 H15A 0.9600 .
C15 H15B 0.9600 .
C15 H15C 0.9600 .
O7 C16 1.416(9) .
O7 Co2 2.086(5) 8_666
O7 Co2 2.094(5) 7_456
C16 H16A 0.9600 .
C16 H16B 0.9600 .
C16 H16C 0.9600 .
C8 C9 1.3900 .
C8 C12 1.3900 .
C9 C10 1.3900 .
C9 H9A 0.9300 .
C10 N2 1.3900 .
C10 H10A 0.9300 .
N2 C11 1.3900 .
C11 C12 1.3900 .
C11 H11A 0.9300 .
C12 H12A 0.9300 .
C8' C9' 1.3900 .
C8' C12' 1.3900 .
C9' C10' 1.3900 .
C9' H9'A 0.9300 .
C10' N2' 1.3900 .
C10' H10B 0.9300 .
N2' C11' 1.3900 .
C11' C12' 1.3900 .
C11' H11B 0.9300 .
C12' H12B 0.9300 .
